data_1558074
loop_
_publ_author_name
'Li, Jing'
'Lutz, Martin'
'Klein Gebbink, Robertus J. M.'

_publ_section_title
;
 N,N,O-Coordinated tricarbonylrhenium precatalysts for the aerobic
 deoxydehydration of diols and polyols
;
_journal_issue 11
_journal_name_full 'Catalysis Science &amp; Technology'
_journal_page_first 3782
_journal_page_last 3788
_journal_paper_doi 10.1039/D0CY00618A
_journal_volume 10
_journal_year 2020
_chemical_formula_moiety 'C15 H18 N3 O6 Re'
_chemical_formula_sum 'C15 H18 N3 O6 Re'
_chemical_formula_weight 522.52
_space_group_crystal_system orthorhombic
_space_group_IT_number 61
_space_group_name_Hall '-P 2ac 2ab'
_space_group_name_H-M_alt 'P b c a'
_atom_sites_solution_hydrogens geom
_atom_sites_solution_primary dual
_atom_sites_solution_secondary difmap
_audit_creation_method SHELXL-2018/3
_audit_update_record
;
2020-01-17 deposited with the CCDC.	2020-05-14 downloaded from the CCDC.
;
_cell_angle_alpha 90
_cell_angle_beta 90
_cell_angle_gamma 90
_cell_formula_units_Z 8
_cell_length_a 8.90063(16)
_cell_length_b 11.9803(3)
_cell_length_c 31.8099(7)
_cell_measurement_reflns_used 29749
_cell_measurement_temperature 130(2)
_cell_measurement_theta_max 27.57
_cell_measurement_theta_min 2.51
_cell_volume 3391.96(13)
_computing_cell_refinement Peakref
_computing_data_collection Apex3
_computing_data_reduction 'Eval15, Sadabs'
_computing_structure_refinement 'SHELXL-2018/3 (Sheldrick, 2018)'
_computing_structure_solution SHELXT
_diffrn_ambient_temperature 130(2)
_diffrn_measured_fraction_theta_full 1.000
_diffrn_measured_fraction_theta_max 0.999
_diffrn_measurement_device_type 'Bruker Kappa ApexII'
_diffrn_measurement_method '\f and \w scans'
_diffrn_radiation_type MoK\a
_diffrn_radiation_wavelength 0.71073
_diffrn_reflns_av_R_equivalents 0.0694
_diffrn_reflns_av_unetI/netI 0.0304
_diffrn_reflns_Laue_measured_fraction_full 1.000
_diffrn_reflns_Laue_measured_fraction_max 0.999
_diffrn_reflns_limit_h_max 11
_diffrn_reflns_limit_h_min -10
_diffrn_reflns_limit_k_max 15
_diffrn_reflns_limit_k_min -15
_diffrn_reflns_limit_l_max 41
_diffrn_reflns_limit_l_min -41
_diffrn_reflns_number 52093
_diffrn_reflns_point_group_measured_fraction_full 1.000
_diffrn_reflns_point_group_measured_fraction_max 0.999
_diffrn_reflns_theta_full 25.242
_diffrn_reflns_theta_max 27.514
_diffrn_reflns_theta_min 2.561
_diffrn_source 'sealed tube'
_exptl_absorpt_coefficient_mu 7.202
_exptl_absorpt_correction_T_max 0.9125
_exptl_absorpt_correction_T_min 0.2953
_exptl_absorpt_correction_type numerical
_exptl_absorpt_process_details
;
 SADABS 2016/2: Krause, L., Herbst-Irmer, R., Sheldrick G.M. & Stalke D.,
 J. Appl. Cryst. 48 (2015) 3-10
;
_exptl_crystal_colour yellow
_exptl_crystal_density_diffrn 2.046
_exptl_crystal_description needle
_exptl_crystal_F_000 2016
_exptl_crystal_size_max 0.42
_exptl_crystal_size_mid 0.09
_exptl_crystal_size_min 0.03
_refine_diff_density_max 1.139
_refine_diff_density_min -0.642
_refine_diff_density_rms 0.133
_refine_ls_extinction_method none
_refine_ls_goodness_of_fit_ref 1.028
_refine_ls_hydrogen_treatment constr
_refine_ls_matrix_type full
_refine_ls_number_parameters 229
_refine_ls_number_reflns 3901
_refine_ls_number_restraints 0
_refine_ls_restrained_S_all 1.028
_refine_ls_R_factor_all 0.0402
_refine_ls_R_factor_gt 0.0229
_refine_ls_shift/su_max 0.000
_refine_ls_shift/su_mean 0.000
_refine_ls_structure_factor_coef Fsqd
_refine_ls_weighting_details 'w=1/[\s^2^(Fo^2^)+(0.0136P)^2^+6.7529P] where P=(Fo^2^+2Fc^2^)/3'
_refine_ls_weighting_scheme calc
_refine_ls_wR_factor_gt 0.0403
_refine_ls_wR_factor_ref 0.0443
_reflns_Friedel_coverage 0.000
_reflns_number_gt 3027
_reflns_number_total 3901
_reflns_threshold_expression 'I > 2\s(I)'
_cod_data_source_file d0cy00618a2.cif
_cod_data_source_block l1048a
_cod_depositor_comments
;Adding full bibliography for 1558072--1558074.cif.

 Adding full bibliography for 1558072--1558074.cif.
;
_cod_original_cell_volume 3391.95(13)
_cod_database_code 1558074
_shelx_shelxl_version_number 2018/3
_shelx_space_group_comment
;
The symmetry employed for this shelxl refinement is uniquely defined
by the following loop, which should always be used as a source of
symmetry information in preference to the above space-group names.
They are only intended as comments.
;

loop_
_space_group_symop_operation_xyz
'x, y, z'
'-x+1/2, -y, z+1/2'
'-x, y+1/2, -z+1/2'
'x+1/2, -y+1/2, -z'
'-x, -y, -z'
'x-1/2, y, -z-1/2'
'x, -y-1/2, z-1/2'
'-x-1/2, y-1/2, z'

loop_
_atom_site_label
_atom_site_type_symbol
_atom_site_fract_x
_atom_site_fract_y
_atom_site_fract_z
_atom_site_U_iso_or_equiv
_atom_site_adp_type
_atom_site_occupancy
_atom_site_site_symmetry_order
_atom_site_calc_flag
_atom_site_refinement_flags_posn
_atom_site_refinement_flags_adp
_atom_site_refinement_flags_occupancy
_atom_site_disorder_assembly
_atom_site_disorder_group
Re1 Re 0.47838(2) 0.39887(2) 0.07771(2) 0.01047(4) Uani 1 1 d . . . . .
O1 O 0.3438(3) 0.4452(2) 0.12994(8) 0.0140(5) Uani 1 1 d . . . . .
O2 O 0.5778(3) 0.6398(2) 0.06132(9) 0.0215(6) Uani 1 1 d . . . . .
O3 O 0.6751(3) 0.3259(2) 0.00396(9) 0.0233(7) Uani 1 1 d . . . . .
O4 O 0.2187(3) 0.4278(2) 0.01524(9) 0.0229(7) Uani 1 1 d . . . . .
O5 O -0.1007(3) 0.2739(2) 0.26597(9) 0.0288(7) Uani 1 1 d . . . . .
O6 O -0.1030(4) 0.1321(2) 0.22422(10) 0.0359(8) Uani 1 1 d . . . . .
N1 N 0.4201(3) 0.2255(2) 0.09817(9) 0.0094(6) Uani 1 1 d . . . . .
N2 N 0.6641(3) 0.3668(2) 0.12535(10) 0.0136(7) Uani 1 1 d . . . . .
N3 N -0.0612(3) 0.2270(3) 0.23346(10) 0.0193(7) Uani 1 1 d . . . . .
C1 C 0.2426(4) 0.3916(3) 0.15192(11) 0.0115(7) Uani 1 1 d . . . . .
C2 C 0.1776(4) 0.4471(3) 0.18679(12) 0.0149(8) Uani 1 1 d . . . . .
H2 H 0.203927 0.522661 0.192119 0.018 Uiso 1 1 calc R U . . .
C3 C 0.0772(4) 0.3945(3) 0.21319(11) 0.0155(7) Uani 1 1 d . . . . .
H3 H 0.035092 0.432906 0.236515 0.019 Uiso 1 1 calc R U . . .
C4 C 0.0388(4) 0.2843(3) 0.20500(11) 0.0151(8) Uani 1 1 d . . . . .
C5 C 0.0973(4) 0.2280(3) 0.17084(12) 0.0135(8) Uani 1 1 d . . . . .
H5 H 0.068353 0.152789 0.165845 0.016 Uiso 1 1 calc R U . . .
C6 C 0.1979(4) 0.2796(3) 0.14366(11) 0.0109(7) Uani 1 1 d . . . . .
C7 C 0.2551(4) 0.2140(3) 0.10640(12) 0.0124(7) Uani 1 1 d . . . . .
H7A H 0.231878 0.134117 0.110954 0.015 Uiso 1 1 calc R U . . .
H7B H 0.199725 0.238465 0.081026 0.015 Uiso 1 1 calc R U . . .
C8 C 0.5070(4) 0.2003(3) 0.13718(11) 0.0137(7) Uani 1 1 d . . . . .
H8A H 0.509360 0.118656 0.141922 0.016 Uiso 1 1 calc R U . . .
H8B H 0.457532 0.235665 0.161662 0.016 Uiso 1 1 calc R U . . .
C9 C 0.6656(4) 0.2441(3) 0.13291(13) 0.0153(8) Uani 1 1 d . . . . .
H9A H 0.722580 0.227777 0.158915 0.018 Uiso 1 1 calc R U . . .
H9B H 0.716364 0.206120 0.109218 0.018 Uiso 1 1 calc R U . . .
C10 C 0.4579(4) 0.1406(3) 0.06531(12) 0.0148(8) Uani 1 1 d . . . . .
H10A H 0.566273 0.141934 0.059860 0.022 Uiso 1 1 calc R U . . .
H10B H 0.403548 0.157979 0.039333 0.022 Uiso 1 1 calc R U . . .
H10C H 0.428678 0.066220 0.075212 0.022 Uiso 1 1 calc R U . . .
C11 C 0.6428(4) 0.4268(3) 0.16590(13) 0.0219(9) Uani 1 1 d . . . . .
H11A H 0.726608 0.409711 0.184806 0.033 Uiso 1 1 calc R U . . .
H11B H 0.548291 0.402872 0.178895 0.033 Uiso 1 1 calc R U . . .
H11C H 0.639380 0.507412 0.160694 0.033 Uiso 1 1 calc R U . . .
C12 C 0.8140(4) 0.3999(3) 0.10893(13) 0.0204(8) Uani 1 1 d . . . . .
H12A H 0.814937 0.480406 0.103410 0.031 Uiso 1 1 calc R U . . .
H12B H 0.834561 0.359438 0.082789 0.031 Uiso 1 1 calc R U . . .
H12C H 0.891323 0.381805 0.129777 0.031 Uiso 1 1 calc R U . . .
C13 C 0.5383(4) 0.5492(3) 0.06711(11) 0.0155(8) Uani 1 1 d . . . . .
C14 C 0.6017(4) 0.3542(3) 0.03200(12) 0.0147(8) Uani 1 1 d . . . . .
C15 C 0.3163(4) 0.4164(3) 0.03865(12) 0.0135(8) Uani 1 1 d . . . . .

loop_
_atom_site_aniso_label
_atom_site_aniso_U_11
_atom_site_aniso_U_22
_atom_site_aniso_U_33
_atom_site_aniso_U_23
_atom_site_aniso_U_13
_atom_site_aniso_U_12
Re1 0.01132(7) 0.00707(7) 0.01302(7) 0.00040(6) 0.00064(6) 0.00009(5)
O1 0.0177(14) 0.0085(12) 0.0157(14) -0.0004(11) 0.0034(11) -0.0004(10)
O2 0.0247(15) 0.0119(13) 0.0280(16) 0.0014(12) -0.0009(13) -0.0037(11)
O3 0.0263(15) 0.0165(15) 0.0270(17) -0.0012(12) 0.0090(13) 0.0013(12)
O4 0.0265(16) 0.0163(15) 0.0261(17) -0.0012(12) -0.0096(13) 0.0030(11)
O5 0.0365(17) 0.0322(17) 0.0176(16) -0.0040(14) 0.0145(14) -0.0044(13)
O6 0.054(2) 0.0218(17) 0.0314(19) -0.0045(13) 0.0206(16) -0.0154(14)
N1 0.0127(14) 0.0060(14) 0.0096(15) -0.0009(12) 0.0005(12) -0.0004(11)
N2 0.0133(16) 0.0091(16) 0.0185(18) -0.0004(13) -0.0015(13) -0.0014(11)
N3 0.0223(18) 0.0198(18) 0.0156(17) 0.0015(15) 0.0020(14) -0.0020(13)
C1 0.0107(16) 0.0104(18) 0.0136(18) -0.0003(16) -0.0030(13) 0.0019(15)
C2 0.0157(19) 0.0087(18) 0.020(2) -0.0046(16) -0.0047(16) -0.0002(14)
C3 0.0192(17) 0.0126(17) 0.0147(18) -0.0026(17) 0.0019(14) 0.0045(16)
C4 0.0128(18) 0.0162(19) 0.0162(19) 0.0024(15) 0.0001(15) 0.0001(15)
C5 0.0125(18) 0.013(2) 0.0155(19) 0.0014(16) -0.0017(15) 0.0001(14)
C6 0.0110(17) 0.0098(18) 0.0119(19) -0.0006(15) -0.0018(14) 0.0020(13)
C7 0.0123(17) 0.0069(18) 0.0179(19) 0.0013(15) 0.0017(15) -0.0030(13)
C8 0.0162(19) 0.0088(16) 0.0162(18) 0.0001(14) -0.0030(15) 0.0011(14)
C9 0.0151(19) 0.0084(18) 0.022(2) 0.0003(16) -0.0036(16) 0.0014(14)
C10 0.0163(19) 0.0077(16) 0.020(2) -0.0043(14) 0.0006(15) 0.0008(14)
C11 0.023(2) 0.019(2) 0.024(2) -0.0066(17) -0.0092(17) 0.0042(16)
C12 0.0144(18) 0.017(2) 0.030(2) 0.0052(19) -0.0015(16) -0.0048(17)
C13 0.0140(18) 0.0161(19) 0.016(2) -0.0022(15) 0.0003(15) 0.0018(15)
C14 0.017(2) 0.0074(17) 0.020(2) 0.0038(15) -0.0003(17) -0.0027(14)
C15 0.0214(19) 0.0033(18) 0.0159(19) 0.0002(14) 0.0029(16) 0.0004(14)

loop_
_atom_type_symbol
_atom_type_description
_atom_type_scat_dispersion_real
_atom_type_scat_dispersion_imag
_atom_type_scat_source
C C 0.0033 0.0016 'International Tables Vol C Tables 4.2.6.8 and 6.1.1.4'
H H 0.0000 0.0000 'International Tables Vol C Tables 4.2.6.8 and 6.1.1.4'
N N 0.0061 0.0033 'International Tables Vol C Tables 4.2.6.8 and 6.1.1.4'
O O 0.0106 0.0060 'International Tables Vol C Tables 4.2.6.8 and 6.1.1.4'
Re Re -1.0185 7.2310 'International Tables Vol C Tables 4.2.6.8 and 6.1.1.4'

loop_
_diffrn_orient_matrix_type
_diffrn_orient_matrix_UB_11
_diffrn_orient_matrix_UB_12
_diffrn_orient_matrix_UB_13
_diffrn_orient_matrix_UB_21
_diffrn_orient_matrix_UB_22
_diffrn_orient_matrix_UB_23
_diffrn_orient_matrix_UB_31
_diffrn_orient_matrix_UB_32
_diffrn_orient_matrix_UB_33
'Nonius RMAT' -0.0456330 -0.0146474 0.0281763 -0.0932658 -0.0282554 -0.0139042 0.0428312 -0.0771323 -0.0002572

loop_
_geom_angle_atom_site_label_1
_geom_angle_atom_site_label_2
_geom_angle_atom_site_label_3
_geom_angle
_geom_angle_site_symmetry_1
_geom_angle_site_symmetry_3
_geom_angle_publ_flag
C14 Re1 C13 88.22(15) . . ?
C14 Re1 C15 88.25(16) . . ?
C13 Re1 C15 89.54(15) . . ?
C14 Re1 O1 178.30(13) . . ?
C13 Re1 O1 92.82(13) . . ?
C15 Re1 O1 93.10(13) . . ?
C14 Re1 N1 95.46(13) . . ?
C13 Re1 N1 172.86(13) . . ?
C15 Re1 N1 96.66(13) . . ?
O1 Re1 N1 83.36(10) . . ?
C14 Re1 N2 92.43(14) . . ?
C13 Re1 N2 94.26(13) . . ?
C15 Re1 N2 176.15(12) . . ?
O1 Re1 N2 86.15(11) . . ?
N1 Re1 N2 79.51(10) . . ?
C1 O1 Re1 132.7(2) . . ?
C8 N1 C10 109.1(3) . . ?
C8 N1 C7 110.1(3) . . ?
C10 N1 C7 106.3(3) . . ?
C8 N1 Re1 108.0(2) . . ?
C10 N1 Re1 112.1(2) . . ?
C7 N1 Re1 111.3(2) . . ?
C12 N2 C9 108.2(3) . . ?
C12 N2 C11 106.8(3) . . ?
C9 N2 C11 109.7(3) . . ?
C12 N2 Re1 111.9(2) . . ?
C9 N2 Re1 106.3(2) . . ?
C11 N2 Re1 113.7(2) . . ?
O5 N3 O6 122.5(3) . . ?
O5 N3 C4 119.1(3) . . ?
O6 N3 C4 118.4(3) . . ?
O1 C1 C2 118.0(3) . . ?
O1 C1 C6 123.8(3) . . ?
C2 C1 C6 118.2(3) . . ?
C3 C2 C1 121.8(3) . . ?
C3 C2 H2 119.1 . . ?
C1 C2 H2 119.1 . . ?
C2 C3 C4 118.7(3) . . ?
C2 C3 H3 120.7 . . ?
C4 C3 H3 120.7 . . ?
C5 C4 C3 121.3(3) . . ?
C5 C4 N3 119.5(3) . . ?
C3 C4 N3 119.1(3) . . ?
C4 C5 C6 120.9(3) . . ?
C4 C5 H5 119.5 . . ?
C6 C5 H5 119.5 . . ?
C5 C6 C1 119.0(3) . . ?
C5 C6 C7 118.2(3) . . ?
C1 C6 C7 122.8(3) . . ?
N1 C7 C6 114.8(3) . . ?
N1 C7 H7A 108.6 . . ?
C6 C7 H7A 108.6 . . ?
N1 C7 H7B 108.6 . . ?
C6 C7 H7B 108.6 . . ?
H7A C7 H7B 107.5 . . ?
N1 C8 C9 109.8(3) . . ?
N1 C8 H8A 109.7 . . ?
C9 C8 H8A 109.7 . . ?
N1 C8 H8B 109.7 . . ?
C9 C8 H8B 109.7 . . ?
H8A C8 H8B 108.2 . . ?
N2 C9 C8 110.4(3) . . ?
N2 C9 H9A 109.6 . . ?
C8 C9 H9A 109.6 . . ?
N2 C9 H9B 109.6 . . ?
C8 C9 H9B 109.6 . . ?
H9A C9 H9B 108.1 . . ?
N1 C10 H10A 109.5 . . ?
N1 C10 H10B 109.5 . . ?
H10A C10 H10B 109.5 . . ?
N1 C10 H10C 109.5 . . ?
H10A C10 H10C 109.5 . . ?
H10B C10 H10C 109.5 . . ?
N2 C11 H11A 109.5 . . ?
N2 C11 H11B 109.5 . . ?
H11A C11 H11B 109.5 . . ?
N2 C11 H11C 109.5 . . ?
H11A C11 H11C 109.5 . . ?
H11B C11 H11C 109.5 . . ?
N2 C12 H12A 109.5 . . ?
N2 C12 H12B 109.5 . . ?
H12A C12 H12B 109.5 . . ?
N2 C12 H12C 109.5 . . ?
H12A C12 H12C 109.5 . . ?
H12B C12 H12C 109.5 . . ?
O2 C13 Re1 178.2(3) . . ?
O3 C14 Re1 178.9(3) . . ?
O4 C15 Re1 179.5(3) . . ?

loop_
_geom_bond_atom_site_label_1
_geom_bond_atom_site_label_2
_geom_bond_distance
_geom_bond_site_symmetry_2
_geom_bond_publ_flag
Re1 C14 1.899(4) . ?
Re1 C13 1.909(4) . ?
Re1 C15 1.916(4) . ?
Re1 O1 2.122(2) . ?
Re1 N1 2.238(3) . ?
Re1 N2 2.275(3) . ?
O1 C1 1.309(4) . ?
O2 C13 1.156(4) . ?
O3 C14 1.157(5) . ?
O4 C15 1.152(4) . ?
O5 N3 1.229(4) . ?
O6 N3 1.231(4) . ?
N1 C8 1.493(4) . ?
N1 C10 1.497(4) . ?
N1 C7 1.499(4) . ?
N2 C12 1.487(4) . ?
N2 C9 1.489(4) . ?
N2 C11 1.489(5) . ?
N3 C4 1.444(5) . ?
C1 C2 1.417(5) . ?
C1 C6 1.424(5) . ?
C2 C3 1.379(5) . ?
C2 H2 0.9500 . ?
C3 C4 1.388(5) . ?
C3 H3 0.9500 . ?
C4 C5 1.381(5) . ?
C5 C6 1.390(5) . ?
C5 H5 0.9500 . ?
C6 C7 1.510(5) . ?
C7 H7A 0.9900 . ?
C7 H7B 0.9900 . ?
C8 C9 1.512(5) . ?
C8 H8A 0.9900 . ?
C8 H8B 0.9900 . ?
C9 H9A 0.9900 . ?
C9 H9B 0.9900 . ?
C10 H10A 0.9800 . ?
C10 H10B 0.9800 . ?
C10 H10C 0.9800 . ?
C11 H11A 0.9800 . ?
C11 H11B 0.9800 . ?
C11 H11C 0.9800 . ?
C12 H12A 0.9800 . ?
C12 H12B 0.9800 . ?
C12 H12C 0.9800 . ?

loop_
_geom_torsion_atom_site_label_1
_geom_torsion_atom_site_label_2
_geom_torsion_atom_site_label_3
_geom_torsion_atom_site_label_4
_geom_torsion
_geom_torsion_site_symmetry_1
_geom_torsion_site_symmetry_2
_geom_torsion_site_symmetry_3
_geom_torsion_site_symmetry_4
_geom_torsion_publ_flag
Re1 O1 C1 C2 177.1(2) . . . . ?
Re1 O1 C1 C6 -0.7(5) . . . . ?
O1 C1 C2 C3 -175.9(3) . . . . ?
C6 C1 C2 C3 2.1(5) . . . . ?
C1 C2 C3 C4 -0.3(5) . . . . ?
C2 C3 C4 C5 -1.0(5) . . . . ?
C2 C3 C4 N3 177.4(3) . . . . ?
O5 N3 C4 C5 172.7(3) . . . . ?
O6 N3 C4 C5 -6.8(5) . . . . ?
O5 N3 C4 C3 -5.7(5) . . . . ?
O6 N3 C4 C3 174.8(4) . . . . ?
C3 C4 C5 C6 0.6(6) . . . . ?
N3 C4 C5 C6 -177.8(3) . . . . ?
C4 C5 C6 C1 1.2(5) . . . . ?
C4 C5 C6 C7 -178.7(3) . . . . ?
O1 C1 C6 C5 175.4(3) . . . . ?
C2 C1 C6 C5 -2.4(5) . . . . ?
O1 C1 C6 C7 -4.7(5) . . . . ?
C2 C1 C6 C7 177.5(3) . . . . ?
C8 N1 C7 C6 52.6(4) . . . . ?
C10 N1 C7 C6 170.7(3) . . . . ?
Re1 N1 C7 C6 -67.1(3) . . . . ?
C5 C6 C7 N1 -136.7(3) . . . . ?
C1 C6 C7 N1 43.3(5) . . . . ?
C10 N1 C8 C9 80.5(3) . . . . ?
C7 N1 C8 C9 -163.3(3) . . . . ?
Re1 N1 C8 C9 -41.6(3) . . . . ?
C12 N2 C9 C8 -163.3(3) . . . . ?
C11 N2 C9 C8 80.4(4) . . . . ?
Re1 N2 C9 C8 -43.0(3) . . . . ?
N1 C8 C9 N2 58.8(4) . . . . ?
